data_4029624
loop_
_publ_author_name
'Alcaide, Benito'
'Almendros, Pedro'
'Quir\'os, M Teresa'
'L\'azaro, Carlos'
'Torres, M. Rosario'

_publ_section_title
;
 Three-Step Metal-Promoted Allene-Based Preparation of Bis(heterocyclic)
 Cyclophanes from Carbonyl Compounds.
;
_journal_issue 13
_journal_name_full 'The Journal of organic chemistry'
_journal_page_first 6244
_journal_page_last 6255
_journal_paper_doi 10.1021/jo500993x
_journal_volume 79
_journal_year 2014
_chemical_formula_sum 'C34 H40 N2 O8'
_chemical_formula_weight 604.68
_chemical_name_systematic
; 
 ? 
;
_space_group_IT_number 19
_symmetry_cell_setting orthorhombic
_symmetry_space_group_name_Hall 'P 2ac 2ab'
_symmetry_space_group_name_H-M 'P 21 21 21'
_atom_sites_solution_hydrogens geom
_atom_sites_solution_primary direct
_atom_sites_solution_secondary difmap
_audit_creation_method SHELXL-97
_cell_angle_alpha 90.00
_cell_angle_beta 90.00
_cell_angle_gamma 90.00
_cell_formula_units_Z 4
_cell_length_a 8.6543(6)
_cell_length_b 12.7816(9)
_cell_length_c 29.198(2)
_cell_measurement_reflns_used 3081
_cell_measurement_temperature 296(2)
_cell_measurement_theta_max 19.92
_cell_measurement_theta_min 2.45
_cell_volume 3229.8(4)
_computing_cell_refinement 'Bruker SMART'
_computing_data_collection 'Bruker SMART'
_computing_data_reduction 'Bruker SAINT'
_computing_molecular_graphics 'Bruker SHELXTL'
_computing_publication_material 'Bruker SHELXTL'
_computing_structure_refinement 'SHELXL-97 (Sheldrick, 1997)'
_computing_structure_solution 'SHELXS-97 (Sheldrick, 1990)'
_diffrn_ambient_temperature 296(2)
_diffrn_measured_fraction_theta_full 1.000
_diffrn_measured_fraction_theta_max 1.000
_diffrn_measurement_device_type 'CCD area detector'
_diffrn_measurement_method 'phi and omega scans'
_diffrn_radiation_monochromator graphite
_diffrn_radiation_source 'fine-focus sealed tube'
_diffrn_radiation_type MoK\a
_diffrn_radiation_wavelength 0.71073
_diffrn_reflns_av_R_equivalents 0.0740
_diffrn_reflns_av_sigmaI/netI 0.1045
_diffrn_reflns_limit_h_max 10
_diffrn_reflns_limit_h_min -10
_diffrn_reflns_limit_k_max 15
_diffrn_reflns_limit_k_min -13
_diffrn_reflns_limit_l_max 35
_diffrn_reflns_limit_l_min -36
_diffrn_reflns_number 26884
_diffrn_reflns_theta_full 26.00
_diffrn_reflns_theta_max 26.00
_diffrn_reflns_theta_min 1.39
_exptl_absorpt_coefficient_mu 0.089
_exptl_absorpt_correction_type none
_exptl_crystal_colour colorless
_exptl_crystal_density_diffrn 1.244
_exptl_crystal_density_method 'not measured'
_exptl_crystal_description prismatic
_exptl_crystal_F_000 1288
_exptl_crystal_size_max 0.50
_exptl_crystal_size_mid 0.12
_exptl_crystal_size_min 0.11
_refine_diff_density_max 0.322
_refine_diff_density_min -0.268
_refine_diff_density_rms 0.039
_refine_ls_abs_structure_details 'Flack H D (1983), Acta Cryst. A39, 876-881'
_refine_ls_abs_structure_Flack 0.5(10)
_refine_ls_extinction_method none
_refine_ls_goodness_of_fit_ref 0.998
_refine_ls_hydrogen_treatment constr
_refine_ls_matrix_type full
_refine_ls_number_parameters 397
_refine_ls_number_reflns 6360
_refine_ls_number_restraints 0
_refine_ls_restrained_S_all 0.998
_refine_ls_R_factor_all 0.1333
_refine_ls_R_factor_gt 0.0421
_refine_ls_shift/su_max 0.003
_refine_ls_shift/su_mean 0.000
_refine_ls_structure_factor_coef Fsqd
_refine_ls_weighting_details 'calc w=1/[\s^2^(Fo^2^)+(0.0110P)^2^+0.0000P] where P=(Fo^2^+2Fc^2^)/3'
_refine_ls_weighting_scheme calc
_refine_ls_wR_factor_gt 0.0580
_refine_ls_wR_factor_ref 0.0685
_reflns_number_gt 2928
_reflns_number_total 6360
_reflns_threshold_expression >2sigma(I)
_cod_data_source_file jo500993x_si_003.cif
_cod_data_source_block CL111B
_cod_depositor_comments
;
The following automatic conversions were performed:

'_symmetry_cell_setting' value 'Orthorhombic' changed to
'orthorhombic' according to
/usr/data/users/saulius/crontab/automatic-downloads/rss-feeds/ACS/lib/dictionaries/cif_core.dic
dictionary named 'cif_core.dic' version 2.4.2 from 2011-04-26.

Automatic conversion script
Id: cif_fix_values 2281 2013-09-26 08:29:07Z andrius 

 Adding full bibliography for 4029623--4029624.cif.
;
_cod_original_cell_volume 3229.7(4)
_cod_original_sg_symbol_H-M P2(1)2(1)2(1)
_cod_database_code 4029624

loop_
_symmetry_equiv_pos_as_xyz
'x, y, z'
'-x+1/2, -y, z+1/2'
'-x, y+1/2, -z+1/2'
'x+1/2, -y+1/2, -z'

loop_
_atom_site_label
_atom_site_type_symbol
_atom_site_fract_x
_atom_site_fract_y
_atom_site_fract_z
_atom_site_U_iso_or_equiv
_atom_site_adp_type
_atom_site_occupancy
_atom_site_symmetry_multiplicity
_atom_site_calc_flag
_atom_site_refinement_flags
C1 C 0.5064(3) -0.1231(2) 0.09997(10) 0.0614(9) Uani 1 1 d .
H1A H 0.5891 -0.0984 0.0803 0.074 Uiso 1 1 calc R
H1B H 0.5257 -0.1963 0.1066 0.074 Uiso 1 1 calc R
C2 C 0.5095(4) -0.0612(3) 0.14477(13) 0.0901(12) Uani 1 1 d .
H2A H 0.4224 -0.0827 0.1635 0.108 Uiso 1 1 calc R
H2B H 0.6031 -0.0788 0.1613 0.108 Uiso 1 1 calc R
C3 C 0.5033(4) 0.0518(4) 0.13853(14) 0.0980(14) Uani 1 1 d .
H3 H 0.5827 0.0848 0.1226 0.118 Uiso 1 1 calc R
C4 C 0.3818(5) 0.1121(4) 0.15572(12) 0.0827(13) Uani 1 1 d .
H4 H 0.3016 0.0782 0.1709 0.099 Uiso 1 1 calc R
C5 C 0.3750(5) 0.2226(4) 0.15107(13) 0.1081(14) Uani 1 1 d .
H5A H 0.2889 0.2405 0.1313 0.130 Uiso 1 1 calc R
H5B H 0.4689 0.2467 0.1364 0.130 Uiso 1 1 calc R
C6 C 0.3563(4) 0.2786(3) 0.19597(11) 0.0699(10) Uani 1 1 d .
H6A H 0.4374 0.2552 0.2165 0.084 Uiso 1 1 calc R
H6B H 0.3714 0.3528 0.1908 0.084 Uiso 1 1 calc R
C7 C 0.1521(3) 0.1881(2) 0.25219(9) 0.0382(7) Uani 1 1 d .
H7 H 0.1549 0.1162 0.2405 0.046 Uiso 1 1 calc R
C8 C -0.0099(3) 0.2413(2) 0.24452(9) 0.0382(7) Uani 1 1 d .
C9 C 0.0789(4) 0.3201(3) 0.21457(11) 0.0491(9) Uani 1 1 d .
C10 C 0.2219(3) 0.1969(2) 0.29931(9) 0.0479(8) Uani 1 1 d .
H10 H 0.2270 0.2708 0.3081 0.057 Uiso 1 1 calc R
C11 C 0.3694(4) 0.0621(3) 0.32859(11) 0.0546(9) Uani 1 1 d .
C12 C 0.1320(4) 0.1363(2) 0.33589(9) 0.0588(9) Uani 1 1 d .
H12A H 0.0757 0.1834 0.3559 0.071 Uiso 1 1 calc R
H12B H 0.0599 0.0875 0.3221 0.071 Uiso 1 1 calc R
C13 C -0.2345(3) 0.2384(3) 0.28833(10) 0.0725(11) Uani 1 1 d .
H13A H -0.3130 0.2925 0.2889 0.087 Uiso 1 1 calc R
H13B H -0.2420 0.1971 0.3161 0.087 Uiso 1 1 calc R
C14 C -0.2510(3) 0.1709(2) 0.24673(9) 0.0558(9) Uani 1 1 d .
H14 H -0.3387 0.1318 0.2399 0.067 Uiso 1 1 calc R
C15 C -0.1264(3) 0.1735(2) 0.22100(9) 0.0389(7) Uani 1 1 d .
C16 C -0.0925(3) 0.1163(2) 0.17804(10) 0.0336(7) Uani 1 1 d .
C17 C -0.0979(3) 0.1660(2) 0.13616(10) 0.0447(8) Uani 1 1 d .
H17 H -0.1224 0.2368 0.1348 0.054 Uiso 1 1 calc R
C18 C -0.0672(3) 0.1119(2) 0.09598(9) 0.0461(9) Uani 1 1 d .
H18 H -0.0739 0.1464 0.0680 0.055 Uiso 1 1 calc R
C19 C -0.0265(3) 0.0070(2) 0.09705(9) 0.0336(7) Uani 1 1 d .
C20 C -0.0162(3) -0.0419(2) 0.13959(9) 0.0454(8) Uani 1 1 d .
H20 H 0.0141 -0.1116 0.1413 0.054 Uiso 1 1 calc R
C21 C -0.0507(3) 0.0126(2) 0.17949(10) 0.0435(8) Uani 1 1 d .
H21 H -0.0454 -0.0216 0.2076 0.052 Uiso 1 1 calc R
C22 C -0.0007(3) -0.0536(2) 0.05472(9) 0.0405(8) Uani 1 1 d .
C23 C -0.1020(4) -0.0699(2) 0.02179(10) 0.0556(9) Uani 1 1 d .
H23 H -0.2020 -0.0434 0.0214 0.067 Uiso 1 1 calc R
C24 C -0.0338(4) -0.1366(3) -0.01450(10) 0.0691(10) Uani 1 1 d .
H24A H -0.0892 -0.2024 -0.0169 0.083 Uiso 1 1 calc R
H24B H -0.0373 -0.1014 -0.0439 0.083 Uiso 1 1 calc R
C25 C 0.1482(3) -0.1033(2) 0.04181(9) 0.0411(8) Uani 1 1 d .
C26 C 0.2340(4) -0.1754(3) 0.07665(10) 0.0460(8) Uani 1 1 d .
C27 C 0.3000(3) -0.0363(2) 0.04307(9) 0.0408(8) Uani 1 1 d .
H27 H 0.2837 0.0320 0.0575 0.049 Uiso 1 1 calc R
C28 C 0.3838(3) -0.0273(2) -0.00205(9) 0.0470(8) Uani 1 1 d .
H28 H 0.4007 -0.0966 -0.0155 0.056 Uiso 1 1 calc R
C29 C 0.2993(4) 0.0446(2) -0.03600(10) 0.0597(10) Uani 1 1 d .
H29A H 0.2856 0.0099 -0.0653 0.072 Uiso 1 1 calc R
H29B H 0.1987 0.0642 -0.0242 0.072 Uiso 1 1 calc R
C30 C 0.5480(4) 0.1008(3) -0.03029(13) 0.0717(11) Uani 1 1 d .
C31 C 0.6204(4) 0.0459(3) -0.07223(12) 0.1254(17) Uani 1 1 d .
H31A H 0.7281 0.0336 -0.0666 0.188 Uiso 1 1 calc R
H31B H 0.6090 0.0897 -0.0987 0.188 Uiso 1 1 calc R
H31C H 0.5690 -0.0196 -0.0774 0.188 Uiso 1 1 calc R
C32 C 0.6362(4) 0.1898(3) -0.01324(14) 0.144(2) Uani 1 1 d .
H32A H 0.5780 0.2249 0.0101 0.216 Uiso 1 1 calc R
H32B H 0.6564 0.2374 -0.0380 0.216 Uiso 1 1 calc R
H32C H 0.7323 0.1656 -0.0007 0.216 Uiso 1 1 calc R
C34 C 0.5204(3) 0.0516(2) 0.35366(10) 0.0708(10) Uani 1 1 d .
H34A H 0.5462 0.1171 0.3678 0.106 Uiso 1 1 calc R
H34B H 0.6002 0.0324 0.3324 0.106 Uiso 1 1 calc R
H34C H 0.5112 -0.0015 0.3768 0.106 Uiso 1 1 calc R
C33 C 0.3314(3) -0.0346(2) 0.30013(11) 0.0773(11) Uani 1 1 d .
H33A H 0.3303 -0.0952 0.3196 0.116 Uiso 1 1 calc R
H33B H 0.4083 -0.0435 0.2767 0.116 Uiso 1 1 calc R
H33C H 0.2318 -0.0261 0.2862 0.116 Uiso 1 1 calc R
N1 N 0.3605(3) -0.11396(19) 0.07555(8) 0.0462(7) Uani 1 1 d .
N2 N 0.2097(3) 0.26406(19) 0.21841(8) 0.0475(7) Uani 1 1 d .
O1 O 0.2046(2) -0.25639(17) 0.09642(7) 0.0635(6) Uani 1 1 d .
O2 O 0.0508(2) 0.40058(17) 0.19439(7) 0.0726(7) Uani 1 1 d .
O3 O 0.5280(2) 0.02536(16) 0.00509(6) 0.0582(6) Uani 1 1 d .
O4 O 0.3937(3) 0.13276(17) -0.04082(7) 0.0738(7) Uani 1 1 d .
O5 O 0.3739(2) 0.15357(16) 0.30010(6) 0.0566(6) Uani 1 1 d .
O6 O 0.2517(3) 0.08228(17) 0.36030(7) 0.0703(7) Uani 1 1 d .
O7 O 0.1223(2) -0.15401(16) -0.00058(6) 0.0580(6) Uani 1 1 d .
O8 O -0.0832(2) 0.28294(14) 0.28355(6) 0.0549(6) Uani 1 1 d .

loop_
_atom_site_aniso_label
_atom_site_aniso_U_11
_atom_site_aniso_U_22
_atom_site_aniso_U_33
_atom_site_aniso_U_23
_atom_site_aniso_U_13
_atom_site_aniso_U_12
C1 0.049(2) 0.067(3) 0.068(2) 0.003(2) -0.008(2) 0.006(2)
C2 0.088(3) 0.064(3) 0.118(4) 0.001(3) -0.054(3) -0.001(3)
C3 0.063(3) 0.115(4) 0.116(4) -0.024(3) -0.029(3) -0.003(3)
C4 0.092(3) 0.088(3) 0.068(3) -0.004(3) -0.005(3) -0.037(3)
C5 0.092(3) 0.142(4) 0.091(3) 0.008(3) -0.001(3) -0.003(4)
C6 0.059(2) 0.080(3) 0.070(3) 0.008(2) 0.004(2) -0.006(2)
C7 0.0396(19) 0.0346(19) 0.0403(19) 0.0030(16) 0.0008(16) -0.0028(16)
C8 0.0419(19) 0.0351(18) 0.0375(19) -0.0083(16) 0.0070(16) -0.0009(17)
C9 0.048(2) 0.041(2) 0.058(2) -0.0072(19) -0.0086(19) 0.003(2)
C10 0.051(2) 0.049(2) 0.044(2) -0.0012(17) -0.0070(18) -0.0058(18)
C11 0.058(2) 0.049(2) 0.057(2) 0.005(2) -0.008(2) -0.002(2)
C12 0.065(2) 0.060(2) 0.052(2) 0.0048(18) 0.004(2) 0.005(2)
C13 0.047(2) 0.101(3) 0.070(3) -0.024(2) 0.019(2) -0.002(2)
C14 0.045(2) 0.076(3) 0.046(2) -0.015(2) 0.0068(18) -0.009(2)
C15 0.0337(18) 0.0393(19) 0.0437(19) -0.0031(16) 0.0028(17) -0.0020(17)
C16 0.0294(17) 0.0359(19) 0.0354(18) -0.0034(16) 0.0001(15) -0.0018(15)
C17 0.056(2) 0.0302(18) 0.047(2) 0.0014(18) -0.0010(18) 0.0035(17)
C18 0.059(2) 0.051(2) 0.0287(19) 0.0059(17) 0.0000(17) 0.0057(19)
C19 0.0329(17) 0.0376(19) 0.0303(18) -0.0016(16) -0.0009(15) -0.0018(16)
C20 0.060(2) 0.0358(19) 0.0408(19) 0.0045(17) 0.0029(18) 0.0079(17)
C21 0.058(2) 0.0378(19) 0.0348(19) 0.0055(16) 0.0029(16) 0.0037(17)
C22 0.042(2) 0.049(2) 0.0309(19) -0.0018(16) 0.0005(16) -0.0034(18)
C23 0.047(2) 0.074(2) 0.046(2) -0.0151(19) -0.0051(18) 0.005(2)
C24 0.068(3) 0.090(3) 0.049(2) -0.016(2) -0.011(2) -0.006(2)
C25 0.048(2) 0.045(2) 0.0307(18) -0.0160(16) 0.0035(17) -0.0025(18)
C26 0.054(2) 0.046(2) 0.038(2) -0.0042(18) 0.0139(18) 0.004(2)
C27 0.044(2) 0.041(2) 0.0366(18) -0.0018(16) 0.0053(16) 0.0028(17)
C28 0.050(2) 0.049(2) 0.043(2) -0.0003(17) 0.0031(18) 0.0012(19)
C29 0.063(2) 0.067(3) 0.049(2) 0.004(2) 0.0042(18) -0.011(2)
C30 0.058(3) 0.072(3) 0.085(3) 0.028(2) -0.007(2) -0.004(2)
C31 0.089(3) 0.199(5) 0.088(3) 0.045(3) 0.037(3) 0.019(4)
C32 0.117(4) 0.086(3) 0.229(5) 0.052(3) -0.080(4) -0.054(3)
C34 0.075(2) 0.069(2) 0.069(2) 0.001(2) -0.026(2) 0.004(2)
C33 0.063(2) 0.057(2) 0.112(3) -0.014(2) -0.023(2) 0.003(2)
N1 0.0448(17) 0.0506(18) 0.0431(16) 0.0050(13) -0.0006(15) 0.0018(16)
N2 0.0455(16) 0.0515(18) 0.0454(17) 0.0068(15) 0.0037(15) -0.0026(16)
O1 0.0701(15) 0.0542(15) 0.0661(15) 0.0095(13) 0.0116(13) -0.0006(14)
O2 0.0807(18) 0.0501(16) 0.0869(18) 0.0174(12) 0.0006(14) 0.0094(14)
O3 0.0463(13) 0.0673(17) 0.0608(15) 0.0190(12) 0.0043(12) -0.0051(12)
O4 0.0705(18) 0.0576(17) 0.0934(17) 0.0207(14) -0.0141(15) -0.0029(15)
O5 0.0491(14) 0.0647(15) 0.0560(13) 0.0111(12) -0.0087(12) -0.0027(13)
O6 0.0749(16) 0.0838(18) 0.0523(15) 0.0216(13) 0.0028(14) 0.0165(15)
O7 0.0647(15) 0.0660(15) 0.0433(13) -0.0215(12) -0.0010(13) -0.0010(13)
O8 0.0573(15) 0.0562(14) 0.0514(14) -0.0224(11) 0.0082(12) -0.0009(12)

loop_
_atom_type_symbol
_atom_type_description
_atom_type_scat_dispersion_real
_atom_type_scat_dispersion_imag
_atom_type_scat_source
C C 0.0033 0.0016 'International Tables Vol C Tables 4.2.6.8 and 6.1.1.4'
H H 0.0000 0.0000 'International Tables Vol C Tables 4.2.6.8 and 6.1.1.4'
N N 0.0061 0.0033 'International Tables Vol C Tables 4.2.6.8 and 6.1.1.4'
O O 0.0106 0.0060 'International Tables Vol C Tables 4.2.6.8 and 6.1.1.4'

loop_
_geom_angle_atom_site_label_1
_geom_angle_atom_site_label_2
_geom_angle_atom_site_label_3
_geom_angle
N1 C1 C2 113.2(3)
N1 C1 H1A 108.9
C2 C1 H1A 108.9
N1 C1 H1B 108.9
C2 C1 H1B 108.9
H1A C1 H1B 107.8
C3 C2 C1 113.9(3)
C3 C2 H2A 108.8
C1 C2 H2A 108.8
C3 C2 H2B 108.8
C1 C2 H2B 108.8
H2A C2 H2B 107.7
C4 C3 C2 121.9(4)
C4 C3 H3 119.0
C2 C3 H3 119.0
C3 C4 C5 123.0(4)
C3 C4 H4 118.5
C5 C4 H4 118.5
C4 C5 C6 113.3(3)
C4 C5 H5A 108.9
C6 C5 H5A 108.9
C4 C5 H5B 108.9
C6 C5 H5B 108.9
H5A C5 H5B 107.7
N2 C6 C5 115.5(3)
N2 C6 H6A 108.4
C5 C6 H6A 108.4
N2 C6 H6B 108.4
C5 C6 H6B 108.4
H6A C6 H6B 107.5
N2 C7 C10 115.3(2)
N2 C7 C8 85.5(2)
C10 C7 C8 117.0(2)
N2 C7 H7 112.2
C10 C7 H7 112.2
C8 C7 H7 112.2
O8 C8 C15 106.7(2)
O8 C8 C9 115.9(2)
C15 C8 C9 117.0(2)
O8 C8 C7 116.7(2)
C15 C8 C7 114.6(2)
C9 C8 C7 85.4(2)
O2 C9 N2 131.5(3)
O2 C9 C8 137.1(3)
N2 C9 C8 91.4(3)
O5 C10 C7 110.8(2)
O5 C10 C12 105.1(2)
C7 C10 C12 113.3(2)
O5 C10 H10 109.2
C7 C10 H10 109.2
C12 C10 H10 109.2
O6 C11 O5 104.6(2)
O6 C11 C34 109.1(3)
O5 C11 C34 109.3(3)
O6 C11 C33 110.6(3)
O5 C11 C33 110.5(2)
C34 C11 C33 112.3(3)
O6 C12 C10 102.8(2)
O6 C12 H12A 111.2
C10 C12 H12A 111.2
O6 C12 H12B 111.2
C10 C12 H12B 111.2
H12A C12 H12B 109.1
O8 C13 C14 103.7(2)
O8 C13 H13A 111.0
C14 C13 H13A 111.0
O8 C13 H13B 111.0
C14 C13 H13B 111.0
H13A C13 H13B 109.0
C15 C14 C13 111.8(3)
C15 C14 H14 124.1
C13 C14 H14 124.1
C14 C15 C16 129.3(3)
C14 C15 C8 107.8(2)
C16 C15 C8 122.8(2)
C17 C16 C21 118.7(3)
C17 C16 C15 121.1(3)
C21 C16 C15 120.1(3)
C16 C17 C18 120.9(3)
C16 C17 H17 119.5
C18 C17 H17 119.5
C17 C18 C19 120.8(3)
C17 C18 H18 119.6
C19 C18 H18 119.6
C18 C19 C20 118.0(3)
C18 C19 C22 121.8(3)
C20 C19 C22 120.1(3)
C21 C20 C19 120.6(3)
C21 C20 H20 119.7
C19 C20 H20 119.7
C16 C21 C20 120.9(3)
C16 C21 H21 119.5
C20 C21 H21 119.5
C23 C22 C19 126.4(3)
C23 C22 C25 108.9(3)
C19 C22 C25 124.6(3)
C22 C23 C24 110.3(3)
C22 C23 H23 124.8
C24 C23 H23 124.8
O7 C24 C23 105.2(2)
O7 C24 H24A 110.7
C23 C24 H24A 110.7
O7 C24 H24B 110.7
C23 C24 H24B 110.7
H24A C24 H24B 108.8
O7 C25 C22 106.3(2)
O7 C25 C26 112.0(2)
C22 C25 C26 120.0(2)
O7 C25 C27 113.8(2)
C22 C25 C27 119.2(2)
C26 C25 C27 84.7(2)
O1 C26 N1 132.8(3)
O1 C26 C25 135.6(3)
N1 C26 C25 91.6(3)
N1 C27 C28 116.4(2)
N1 C27 C25 86.8(2)
C28 C27 C25 115.1(2)
N1 C27 H27 112.1
C28 C27 H27 112.1
C25 C27 H27 112.1
O3 C28 C27 109.1(2)
O3 C28 C29 103.1(2)
C27 C28 C29 112.4(2)
O3 C28 H28 110.6
C27 C28 H28 110.6
C29 C28 H28 110.6
O4 C29 C28 105.6(2)
O4 C29 H29A 110.6
C28 C29 H29A 110.6
O4 C29 H29B 110.6
C28 C29 H29B 110.6
H29A C29 H29B 108.8
O3 C30 O4 103.7(3)
O3 C30 C32 110.1(3)
O4 C30 C32 109.8(3)
O3 C30 C31 108.5(3)
O4 C30 C31 109.8(3)
C32 C30 C31 114.4(4)
C30 C31 H31A 109.5
C30 C31 H31B 109.5
H31A C31 H31B 109.5
C30 C31 H31C 109.5
H31A C31 H31C 109.5
H31B C31 H31C 109.5
C30 C32 H32A 109.5
C30 C32 H32B 109.5
H32A C32 H32B 109.5
C30 C32 H32C 109.5
H32A C32 H32C 109.5
H32B C32 H32C 109.5
C11 C34 H34A 109.5
C11 C34 H34B 109.5
H34A C34 H34B 109.5
C11 C34 H34C 109.5
H34A C34 H34C 109.5
H34B C34 H34C 109.5
C11 C33 H33A 109.5
C11 C33 H33B 109.5
H33A C33 H33B 109.5
C11 C33 H33C 109.5
H33A C33 H33C 109.5
H33B C33 H33C 109.5
C26 N1 C1 130.3(3)
C26 N1 C27 96.9(2)
C1 N1 C27 132.8(3)
C9 N2 C6 129.4(3)
C9 N2 C7 97.1(2)
C6 N2 C7 133.5(3)
C30 O3 C28 108.5(2)
C29 O4 C30 107.1(2)
C10 O5 C11 107.5(2)
C11 O6 C12 106.6(2)
C25 O7 C24 109.1(2)
C8 O8 C13 109.8(2)

loop_
_geom_bond_atom_site_label_1
_geom_bond_atom_site_label_2
_geom_bond_distance
C1 N1 1.455(3)
C1 C2 1.529(4)
C1 H1A 0.9700
C1 H1B 0.9700
C2 C3 1.457(4)
C2 H2A 0.9700
C2 H2B 0.9700
C3 C4 1.397(5)
C3 H3 0.9300
C4 C5 1.420(4)
C4 H4 0.9300
C5 C6 1.502(4)
C5 H5A 0.9700
C5 H5B 0.9700
C6 N2 1.440(3)
C6 H6A 0.9700
C6 H6B 0.9700
C7 N2 1.471(3)
C7 C10 1.507(3)
C7 C8 1.574(4)
C7 H7 0.9800
C8 O8 1.409(3)
C8 C15 1.496(3)
C8 C9 1.540(4)
C9 O2 1.210(3)
C9 N2 1.345(3)
C10 O5 1.427(3)
C10 C12 1.532(3)
C10 H10 0.9800
C11 O6 1.401(3)
C11 O5 1.435(3)
C11 C34 1.504(3)
C11 C33 1.525(4)
C12 O6 1.435(3)
C12 H12A 0.9700
C12 H12B 0.9700
C13 O8 1.435(3)
C13 C14 1.497(3)
C13 H13A 0.9700
C13 H13B 0.9700
C14 C15 1.315(3)
C14 H14 0.9300
C15 C16 1.481(3)
C16 C17 1.379(3)
C16 C21 1.376(3)
C17 C18 1.388(3)
C17 H17 0.9300
C18 C19 1.387(3)
C18 H18 0.9300
C19 C20 1.393(3)
C19 C22 1.476(3)
C20 C21 1.390(3)
C20 H20 0.9300
C21 H21 0.9300
C22 C23 1.318(3)
C22 C25 1.485(3)
C23 C24 1.483(3)
C23 H23 0.9300
C24 O7 1.428(3)
C24 H24A 0.9700
C24 H24B 0.9700
C25 O7 1.415(3)
C25 C26 1.560(4)
C25 C27 1.568(3)
C26 O1 1.213(3)
C26 N1 1.347(3)
C27 N1 1.469(3)
C27 C28 1.508(3)
C27 H27 0.9800
C28 O3 1.433(3)
C28 C29 1.537(3)
C28 H28 0.9800
C29 O4 1.398(3)
C29 H29A 0.9700
C29 H29B 0.9700
C30 O3 1.423(4)
C30 O4 1.430(4)
C30 C32 1.458(4)
C30 C31 1.544(4)
C31 H31A 0.9600
C31 H31B 0.9600
C31 H31C 0.9600
C32 H32A 0.9600
C32 H32B 0.9600
C32 H32C 0.9600
C34 H34A 0.9600
C34 H34B 0.9600
C34 H34C 0.9600
C33 H33A 0.9600
C33 H33B 0.9600
C33 H33C 0.9600

loop_
_geom_torsion_atom_site_label_1
_geom_torsion_atom_site_label_2
_geom_torsion_atom_site_label_3
_geom_torsion_atom_site_label_4
_geom_torsion
N1 C1 C2 C3 -66.8(4)
C1 C2 C3 C4 118.1(4)
C2 C3 C4 C5 178.4(4)
C3 C4 C5 C6 -125.0(4)
C4 C5 C6 N2 -68.4(5)
N2 C7 C8 O8 -122.6(2)
C10 C7 C8 O8 -6.5(4)
N2 C7 C8 C15 111.7(2)
C10 C7 C8 C15 -132.2(3)
N2 C7 C8 C9 -5.95(19)
C10 C7 C8 C9 110.2(3)
O8 C8 C9 O2 -56.5(5)
C15 C8 C9 O2 70.7(5)
C7 C8 C9 O2 -174.0(4)
O8 C8 C9 N2 124.0(2)
C15 C8 C9 N2 -108.8(3)
C7 C8 C9 N2 6.5(2)
N2 C7 C10 O5 -76.5(3)
C8 C7 C10 O5 -174.8(2)
N2 C7 C10 C12 165.6(2)
C8 C7 C10 C12 67.4(3)
O5 C10 C12 O6 12.6(3)
C7 C10 C12 O6 133.7(2)
O8 C13 C14 C15 0.8(4)
C13 C14 C15 C16 177.9(3)
C13 C14 C15 C8 2.3(4)
O8 C8 C15 C14 -4.5(3)
C9 C8 C15 C14 -136.2(3)
C7 C8 C15 C14 126.2(3)
O8 C8 C15 C16 179.5(2)
C9 C8 C15 C16 47.9(4)
C7 C8 C15 C16 -49.8(4)
C14 C15 C16 C17 104.3(4)
C8 C15 C16 C17 -80.7(4)
C14 C15 C16 C21 -77.5(4)
C8 C15 C16 C21 97.5(3)
C21 C16 C17 C18 2.3(4)
C15 C16 C17 C18 -179.5(3)
C16 C17 C18 C19 -1.6(4)
C17 C18 C19 C20 -0.6(4)
C17 C18 C19 C22 177.0(3)
C18 C19 C20 C21 2.1(4)
C22 C19 C20 C21 -175.5(3)
C17 C16 C21 C20 -0.8(4)
C15 C16 C21 C20 -179.0(3)
C19 C20 C21 C16 -1.4(4)
C18 C19 C22 C23 -59.7(4)
C20 C19 C22 C23 117.8(3)
C18 C19 C22 C25 118.0(3)
C20 C19 C22 C25 -64.5(4)
C19 C22 C23 C24 -178.7(3)
C25 C22 C23 C24 3.3(4)
C22 C23 C24 O7 -2.8(4)
C23 C22 C25 O7 -2.6(3)
C19 C22 C25 O7 179.3(2)
C23 C22 C25 C26 -130.9(3)
C19 C22 C25 C26 51.0(4)
C23 C22 C25 C27 127.5(3)
C19 C22 C25 C27 -50.6(4)
O7 C25 C26 O1 -64.8(4)
C22 C25 C26 O1 60.9(5)
C27 C25 C26 O1 -178.3(4)
O7 C25 C26 N1 113.2(2)
C22 C25 C26 N1 -121.2(3)
C27 C25 C26 N1 -0.4(2)
O7 C25 C27 N1 -111.4(2)
C22 C25 C27 N1 121.9(3)
C26 C25 C27 N1 0.35(19)
O7 C25 C27 C28 6.3(4)
C22 C25 C27 C28 -120.3(3)
C26 C25 C27 C28 118.1(2)
N1 C27 C28 O3 -74.0(3)
C25 C27 C28 O3 -173.5(2)
N1 C27 C28 C29 172.2(2)
C25 C27 C28 C29 72.7(3)
O3 C28 C29 O4 -5.8(3)
C27 C28 C29 O4 111.6(3)
O1 C26 N1 C1 -2.7(6)
C25 C26 N1 C1 179.2(3)
O1 C26 N1 C27 178.5(3)
C25 C26 N1 C27 0.4(2)
C2 C1 N1 C26 -93.3(4)
C2 C1 N1 C27 85.1(4)
C28 C27 N1 C26 -116.9(3)
C25 C27 N1 C26 -0.4(2)
C28 C27 N1 C1 64.3(4)
C25 C27 N1 C1 -179.2(3)
O2 C9 N2 C6 -5.9(6)
C8 C9 N2 C6 173.6(3)
O2 C9 N2 C7 173.5(3)
C8 C9 N2 C7 -7.0(2)
C5 C6 N2 C9 -89.9(4)
C5 C6 N2 C7 90.9(4)
C10 C7 N2 C9 -111.0(3)
C8 C7 N2 C9 6.8(2)
C10 C7 N2 C6 68.4(4)
C8 C7 N2 C6 -173.8(3)
O4 C30 O3 C28 31.5(3)
C32 C30 O3 C28 149.0(3)
C31 C30 O3 C28 -85.1(3)
C27 C28 O3 C30 -135.6(3)
C29 C28 O3 C30 -16.0(3)
C28 C29 O4 C30 25.3(3)
O3 C30 O4 C29 -35.3(3)
C32 C30 O4 C29 -152.9(3)
C31 C30 O4 C29 80.5(3)
C7 C10 O5 C11 -113.1(3)
C12 C10 O5 C11 9.6(3)
O6 C11 O5 C10 -29.0(3)
C34 C11 O5 C10 -145.7(2)
C33 C11 O5 C10 90.1(3)
O5 C11 O6 C12 37.8(3)
C34 C11 O6 C12 154.7(3)
C33 C11 O6 C12 -81.2(3)
C10 C12 O6 C11 -31.0(3)
C22 C25 O7 C24 0.8(3)
C26 C25 O7 C24 133.7(3)
C27 C25 O7 C24 -132.3(3)
C23 C24 O7 C25 1.0(3)
C15 C8 O8 C13 5.1(3)
C9 C8 O8 C13 137.3(3)
C7 C8 O8 C13 -124.4(3)
C14 C13 O8 C8 -3.7(3)
